data_2200363
loop_
_publ_author_name
'Avery, Thomas D.'
'Taylor, Dennis K.'
'Tiekink, Edward R. T.'

_publ_section_title
;
 <i>trans</i>-(+-)-2-Carboxymethyl-3-phenylcyclopropane-1-carboxylic
 acid
;
_journal_issue 5
_journal_name_full 'Acta Crystallographica Section E'
_journal_page_first o419
_journal_page_last o420
_journal_paper_doi 10.1107/S1600536801005736
_journal_volume 57
_journal_year 2001
_chemical_formula_iupac 'C12 H12 O4'
_chemical_formula_moiety 'C12 H12 O4'
_chemical_formula_sum 'C12 H12 O4'
_chemical_formula_weight 220.22
_space_group_IT_number 14
_symmetry_cell_setting monoclinic
_symmetry_space_group_name_Hall '-P 2yn'
_symmetry_space_group_name_H-M 'P 1 21/n 1'
_cell_angle_alpha 90
_cell_angle_beta 101.70(2)
_cell_angle_gamma 90
_cell_formula_units_Z 4
_cell_length_a 8.555(4)
_cell_length_b 8.814(4)
_cell_length_c 14.849(2)
_cell_measurement_reflns_used 24
_cell_measurement_temperature 173
_cell_measurement_theta_max 10.7
_cell_measurement_theta_min 7.3
_cell_volume 1096.4(7)
_computing_cell_refinement 'MSC/AFC Diffractometer Control Software'
_computing_data_collection
;
MSC/AFC Diffractometer Control Software (Molecular Structure Corporation,
1996)
;
_computing_data_reduction 'TEXSAN (Molecular Structure Corporation, 1997)'
_computing_publication_material 'SHELXL97 (Sheldrick, 1997)'
_computing_structure_refinement 'SHELXL97 (Sheldrick, 1997)'
_computing_structure_solution 'SIR97 (Altomare et. al., 1994)'
_diffrn_ambient_temperature 173
_diffrn_measured_fraction_theta_full .999
_diffrn_measured_fraction_theta_max .999
_diffrn_measurement_device 'Rigaku AFC-7R'
_diffrn_measurement_method \w-2\q
_diffrn_radiation_monochromator graphite
_diffrn_radiation_source 'Rotating anode'
_diffrn_radiation_type MoK\a
_diffrn_radiation_wavelength .71073
_diffrn_reflns_av_R_equivalents .020
_diffrn_reflns_av_sigmaI/netI .059
_diffrn_reflns_limit_h_max 6
_diffrn_reflns_limit_h_min -11
_diffrn_reflns_limit_k_max 11
_diffrn_reflns_limit_k_min 0
_diffrn_reflns_limit_l_max 19
_diffrn_reflns_limit_l_min -19
_diffrn_reflns_number 4704
_diffrn_reflns_reduction_process 'Lp corrections applied'
_diffrn_reflns_theta_full 27.5
_diffrn_reflns_theta_max 27.5
_diffrn_reflns_theta_min 3.0
_diffrn_standards_decay_% .3
_diffrn_standards_interval_count 400
_diffrn_standards_number 3
_exptl_absorpt_coefficient_mu .10
_exptl_absorpt_correction_type none
_exptl_crystal_colour colourless
_exptl_crystal_density_diffrn 1.334
_exptl_crystal_density_method 'not measured'
_exptl_crystal_description block
_exptl_crystal_F_000 464
_exptl_crystal_size_max .45
_exptl_crystal_size_mid .29
_exptl_crystal_size_min .16
_refine_diff_density_max .21
_refine_diff_density_min -.23
_refine_ls_extinction_method none
_refine_ls_goodness_of_fit_ref .90
_refine_ls_hydrogen_treatment constr
_refine_ls_matrix_type full
_refine_ls_number_parameters 146
_refine_ls_number_reflns 2510
_refine_ls_number_restraints 0
_refine_ls_restrained_S_all .90
_refine_ls_R_factor_all .061
_refine_ls_R_factor_gt .037
_refine_ls_shift/su_max <0.001
_refine_ls_shift/su_mean .000
_refine_ls_structure_factor_coef Fsqd
_refine_ls_weighting_details 'calc w = 1/[\s^2^(Fo^2^)+(0.0728P)^2^+0.3498P] where P = (Fo^2^+2Fc^2^)/3'
_refine_ls_weighting_scheme calc
_refine_ls_wR_factor_ref .114
_reflns_number_gt 1829
_reflns_number_total 2510
_reflns_threshold_expression I>2\s(I)
_cod_data_source_file ya6018.cif
_cod_data_source_block I
_cod_original_cell_volume 1096.5(6)
_cod_original_sg_symbol_H-M 'P 21/n'
_cod_database_code 2200363
_cod_database_fobs_code 2200363

loop_
_symmetry_equiv_pos_as_xyz
'  +x,  +y,  +z'
1/2-x,1/2+y,1/2-z
'  -x,  -y,  -z'
1/2+x,1/2-y,1/2+z

loop_
_atom_site_label
_atom_site_fract_x
_atom_site_fract_y
_atom_site_fract_z
_atom_site_U_iso_or_equiv
_atom_site_adp_type
_atom_site_calc_flag
_atom_site_refinement_flags
_atom_site_occupancy
_atom_site_disorder_assembly
_atom_site_disorder_group
_atom_site_type_symbol
O11 .55130(14) -.42612(11) .10228(7) .0320(3) Uani d . 1 . . O
O11A .42968(15) -.30476(12) -.02518(7) .0354(3) Uani d . 1 . . O
H11A .4284 -.3979 -.0527 .0498(17) Uiso d . 1 . . H
O22 .83491(12) -.07007(12) .02195(7) .0301(3) Uani d . 1 . . O
O22A .98659(13) .10984(12) .10230(7) .0330(3) Uani d . 1 . . O
H22A 1.0453 .1030 .0607 .0498(17) Uiso d . 1 . . H
C1 .52950(16) -.15774(15) .10490(8) .0219(3) Uani d . 1 . . C
H1 .4862 -.0689 .0658 .0398(14) Uiso calc R 1 . . H
C2 .68966(16) -.13619(15) .16992(8) .0214(3) Uani d . 1 . . C
H2 .7576 -.2293 .1811 .0398(14) Uiso calc R 1 . . H
C3 .53970(15) -.14191(15) .20782(8) .0203(3) Uani d . 1 . . C
H3 .5243 -.2392 .2396 .0398(14) Uiso calc R 1 . . H
C11 .50386(17) -.30868(16) .06200(9) .0236(3) Uani d . 1 . . C
C21 .77971(17) .00923(15) .16713(9) .0239(3) Uani d . 1 . . C
H21A .8563 .0226 .2262 .0498(17) Uiso calc R 1 . . H
H21B .7038 .0953 .1598 .0498(17) Uiso calc R 1 . . H
C22 .86886(16) .01157(15) .08976(9) .0224(3) Uani d . 1 . . C
C31 .47758(16) -.00532(15) .24848(9) .0215(3) Uani d . 1 . . C
C32 .40565(19) .11704(18) .19765(10) .0314(3) Uani d . 1 . . C
H32 .3934 .1164 .1326 .0398(14) Uiso calc R 1 . . H
C33 .3510(2) .24112(19) .24096(12) .0376(4) Uani d . 1 . . C
H33 .3033 .3248 .2054 .0398(14) Uiso calc R 1 . . H
C34 .36597(19) .24268(19) .33486(12) .0361(4) Uani d . 1 . . C
H34 .3268 .3262 .3641 .0398(14) Uiso calc R 1 . . H
C35 .4381(2) .1225(2) .38613(11) .0418(4) Uani d . 1 . . C
H35 .4497 .1237 .4511 .0398(14) Uiso calc R 1 . . H
C36 .4938(2) -.00037(17) .34346(10) .0339(4) Uani d . 1 . . C
H36 .5439 -.0824 .3797 .0398(14) Uiso calc R 1 . . H

loop_
_atom_site_aniso_label
_atom_site_aniso_U_11
_atom_site_aniso_U_22
_atom_site_aniso_U_33
_atom_site_aniso_U_12
_atom_site_aniso_U_13
_atom_site_aniso_U_23
O11 .0512(7) .0202(5) .0223(5) -.0012(5) .0020(5) -.0009(4)
O11A .0563(7) .0227(5) .0222(5) .0010(5) -.0037(5) -.0037(4)
O22 .0308(6) .0372(6) .0245(5) -.0104(5) .0111(4) -.0090(4)
O22A .0346(6) .0320(6) .0376(6) -.0138(5) .0197(5) -.0121(4)
C1 .0285(7) .0189(6) .0186(6) -.0025(5) .0055(5) -.0006(5)
C2 .0245(7) .0202(6) .0207(6) -.0002(5) .0076(5) -.0023(5)
C3 .0231(7) .0197(6) .0186(6) -.0010(5) .0058(5) .0003(5)
C11 .0294(7) .0226(7) .0191(6) -.0037(5) .0058(5) -.0012(5)
C21 .0263(7) .0232(7) .0237(6) -.0045(5) .0089(5) -.0052(5)
C22 .0228(7) .0217(6) .0231(6) -.0006(5) .0056(5) -.0005(5)
C31 .0203(6) .0212(6) .0246(6) -.0042(5) .0078(5) -.0029(5)
C32 .0316(8) .0339(8) .0278(7) .0086(6) .0039(6) -.0014(6)
C33 .0312(8) .0330(8) .0465(9) .0120(7) .0030(7) -.0046(7)
C34 .0312(8) .0316(8) .0478(9) -.0001(6) .0139(7) -.0163(7)
C35 .0627(12) .0361(9) .0307(8) -.0005(8) .0191(8) -.0101(7)
C36 .0538(10) .0252(7) .0250(7) .0009(7) .0135(7) -.0009(6)

loop_
_atom_type_symbol
_atom_type_scat_dispersion_real
_atom_type_scat_dispersion_imag
_atom_type_scat_source
C .002 .002
;International Tables for Crystallography
(1992, Vol. C, Table 6.1.1.2)
;
H .000 .000
;International Tables for Crystallography
(1992, Vol. C, Table 6.1.1.2)
;
O .008 .006
;International Tables for Crystallography
(1992, Vol. C, Table 6.1.1.2)
;

loop_
_geom_angle_atom_site_label_1
_geom_angle_atom_site_label_2
_geom_angle_atom_site_label_3
_geom_angle
_geom_angle_publ_flag
C11 C1 C3 119.43(11) no
C11 C1 C2 115.08(12) no
C3 C1 C2 59.27(8) no
C21 C2 C3 121.41(11) no
C21 C2 C1 119.42(12) no
C3 C2 C1 60.36(9) no
C31 C3 C2 121.71(11) no
C31 C3 C1 121.91(11) no
C2 C3 C1 60.37(9) no
O11 C11 O11A 123.16(12) no
O11 C11 C1 123.22(12) no
O11A C11 C1 113.58(12) no
C2 C21 C22 112.08(11) no
O22 C22 O22A 123.51(12) no
O22 C22 C21 123.26(12) no
O22A C22 C21 113.23(11) no
C32 C31 C36 118.03(13) no
C32 C31 C3 124.22(12) no
C36 C31 C3 117.75(12) no
C31 C32 C33 120.76(14) no
C34 C33 C32 120.27(15) no
C34 C35 C36 120.37(15) no
C33 C34 C35 119.54(14) no
C35 C36 C31 121.01(15) no

loop_
_geom_bond_atom_site_label_1
_geom_bond_atom_site_label_2
_geom_bond_site_symmetry_2
_geom_bond_distance
_geom_bond_publ_flag
O11 C11 . 1.2230(18) no
O11A C11 . 1.3215(16) no
O22 C22 . 1.2236(16) no
O22A C22 . 1.3127(17) no
C1 C11 . 1.4722(19) no
C1 C3 . 1.5195(17) no
C1 C2 . 1.5196(19) no
C2 C21 . 1.5004(19) no
C2 C3 . 1.5027(19) no
C3 C31 . 1.4921(18) no
C21 C22 . 1.5025(18) no
C31 C32 . 1.387(2) no
C31 C36 . 1.3895(18) no
C32 C33 . 1.396(2) no
C33 C34 . 1.374(2) no
C35 C34 . 1.375(3) no
C35 C36 . 1.388(2) no
